data_1557828
loop_
_publ_author_name
'Guo, Chenxing'
'Wang, Hu'
'Lynch, Vincent M.'
'Ji, Xiaofan'
'Page, Zachariah A.'
'Sessler, Jonathan L.'

_publ_section_title
;
 Molecular recognition of pyrazine N,N&#x2032;-dioxide using aryl extended
 calix[4]pyrroles
;
_journal_issue 22
_journal_name_full 'Chemical Science'
_journal_page_first 5650
_journal_page_last 5657
_journal_paper_doi 10.1039/D0SC01496F
_journal_volume 11
_journal_year 2020
_chemical_formula_moiety '2 C38 H38 N6 O4, C4 H4 N2 O2, 2 C H4 O'
_chemical_formula_sum 'C82 H88 N14 O12'
_chemical_formula_weight 1461.66
_space_group_crystal_system triclinic
_space_group_IT_number 2
_space_group_name_Hall '-P 1'
_space_group_name_H-M_alt 'P -1'
_atom_sites_solution_hydrogens mixed
_audit_creation_method SHELXL-2016/6
_audit_update_record
;
2020-02-20 deposited with the CCDC.	2020-04-20 downloaded from the CCDC.
;
_cell_angle_alpha 104.398(2)
_cell_angle_beta 102.401(2)
_cell_angle_gamma 109.792(2)
_cell_formula_units_Z 1
_cell_length_a 10.5727(5)
_cell_length_b 12.9980(5)
_cell_length_c 15.4783(8)
_cell_measurement_reflns_used 4258
_cell_measurement_temperature 100(2)
_cell_measurement_theta_max 27.6
_cell_measurement_theta_min 3.05
_cell_volume 1831.32(15)
_computing_cell_refinement 'CrystalClear (Rigaku Inc., 2008)'
_computing_data_collection 'CrystalClear (Rigaku Inc., 2008)'
_computing_data_reduction 'CrystalClear (Rigaku Inc., 2008)'
_computing_molecular_graphics 'XP SHELXTL/PC, Siemens Analytical'
_computing_publication_material 'XP SHELXTL/PC, Siemens Analytical'
_computing_structure_refinement 'SHELXL-2014/7 (Sheldrick, 2015)'
_computing_structure_solution
;

SHELXT.  (2015).  G. M. Sheldrick.  
;
_diffrn_ambient_temperature 100(2)
_diffrn_measured_fraction_theta_full 0.998
_diffrn_measured_fraction_theta_max 0.994
_diffrn_measurement_device_type 'Rigaku AFC12 with a Saturn 724+ CCD'
_diffrn_measurement_method \w-scans
_diffrn_radiation_type MoK\a
_diffrn_radiation_wavelength 0.71073
_diffrn_reflns_av_R_equivalents 0.0506
_diffrn_reflns_av_unetI/netI 0.0482
_diffrn_reflns_Laue_measured_fraction_full 0.998
_diffrn_reflns_Laue_measured_fraction_max 0.994
_diffrn_reflns_limit_h_max 13
_diffrn_reflns_limit_h_min -13
_diffrn_reflns_limit_k_max 16
_diffrn_reflns_limit_k_min -16
_diffrn_reflns_limit_l_max 20
_diffrn_reflns_limit_l_min -20
_diffrn_reflns_number 34417
_diffrn_reflns_point_group_measured_fraction_full 0.998
_diffrn_reflns_point_group_measured_fraction_max 0.994
_diffrn_reflns_theta_full 25.242
_diffrn_reflns_theta_max 27.529
_diffrn_reflns_theta_min 3.048
_diffrn_source 'sealed fine focus tube'
_exptl_absorpt_coefficient_mu 0.091
_exptl_absorpt_correction_T_max 1.00
_exptl_absorpt_correction_T_min 0.758
_exptl_absorpt_correction_type multi-scan
_exptl_absorpt_process_details
;
Abscor. T. Higashi (2001). The Rigaku Corporation, Tokyo, Japan.
;
_exptl_crystal_colour colorless
_exptl_crystal_density_diffrn 1.325
_exptl_crystal_description prism
_exptl_crystal_F_000 774
_exptl_crystal_size_max 0.350
_exptl_crystal_size_mid 0.100
_exptl_crystal_size_min 0.050
_refine_diff_density_max 0.247
_refine_diff_density_min -0.280
_refine_diff_density_rms 0.050
_refine_ls_extinction_method none
_refine_ls_goodness_of_fit_ref 1.065
_refine_ls_hydrogen_treatment mixed
_refine_ls_matrix_type full
_refine_ls_number_parameters 522
_refine_ls_number_reflns 8391
_refine_ls_number_restraints 0
_refine_ls_restrained_S_all 1.065
_refine_ls_R_factor_all 0.0690
_refine_ls_R_factor_gt 0.0474
_refine_ls_shift/su_max 0.004
_refine_ls_shift/su_mean 0.000
_refine_ls_structure_factor_coef Fsqd
_refine_ls_weighting_details 'w=1/[\s^2^(Fo^2^)+(0.0374P)^2^+0.8273P] where P=(Fo^2^+2Fc^2^)/3'
_refine_ls_weighting_scheme calc
_refine_ls_wR_factor_gt 0.0999
_refine_ls_wR_factor_ref 0.1102
_reflns_Friedel_coverage 0.000
_reflns_number_gt 6389
_reflns_number_total 8391
_reflns_threshold_expression 'I > 2\s(I)'
_cod_data_source_file d0sc01496f3.cif
_cod_data_source_block shelx
_cod_depositor_comments
;Adding full bibliography for 1557828--1557833.cif.

 Adding full bibliography for 1557828--1557833.cif.
;
_cod_original_cell_volume 1831.31(15)
_cod_database_code 1557828
_shelx_shelxl_version_number 2016/6
_shelx_space_group_comment
;
The symmetry employed for this shelxl refinement is uniquely defined
by the following loop, which should always be used as a source of
symmetry information in preference to the above space-group names.
They are only intended as comments.
;
_shelx_estimated_absorpt_t_min 0.969
_shelx_estimated_absorpt_t_max 0.995

loop_
_space_group_symop_operation_xyz
'x, y, z'
'-x, -y, -z'

loop_
_atom_site_label
_atom_site_type_symbol
_atom_site_fract_x
_atom_site_fract_y
_atom_site_fract_z
_atom_site_U_iso_or_equiv
_atom_site_adp_type
_atom_site_occupancy
_atom_site_site_symmetry_order
_atom_site_calc_flag
_atom_site_refinement_flags_posn
_atom_site_refinement_flags_adp
_atom_site_refinement_flags_occupancy
_atom_site_disorder_assembly
_atom_site_disorder_group
C1 C 0.12483(16) 0.56884(13) 0.75051(11) 0.0159(3) Uani 1 1 d . . . . .
C2 C 0.08287(17) 0.52016(14) 0.65346(11) 0.0178(3) Uani 1 1 d . . . . .
H2 H 0.061621 0.441845 0.617970 0.021 Uiso 1 1 calc R U . . .
C3 C 0.07728(17) 0.60922(14) 0.61623(11) 0.0183(3) Uani 1 1 d . . . . .
H3 H 0.051935 0.601020 0.551381 0.022 Uiso 1 1 calc R U . . .
C4 C 0.11528(16) 0.70907(14) 0.69133(11) 0.0164(3) Uani 1 1 d . . . . .
C5 C 0.13528(17) 0.83220(14) 0.69678(11) 0.0183(3) Uani 1 1 d . . . . .
C6 C 0.29204(17) 0.91268(14) 0.73532(11) 0.0170(3) Uani 1 1 d . . . . .
C7 C 0.36194(18) 1.02679(14) 0.79370(11) 0.0201(3) Uani 1 1 d . . . . .
H7 H 0.320349 1.073065 0.823993 0.024 Uiso 1 1 calc R U . . .
C8 C 0.50770(18) 1.06394(14) 0.80105(11) 0.0207(3) Uani 1 1 d . . . . .
H8 H 0.580865 1.139525 0.837141 0.025 Uiso 1 1 calc R U . . .
C9 C 0.52444(17) 0.97146(14) 0.74685(11) 0.0177(3) Uani 1 1 d . . . . .
C10 C 0.65773(17) 0.96167(14) 0.73230(11) 0.0191(3) Uani 1 1 d . . . . .
C11 C 0.71987(17) 0.91105(14) 0.79977(11) 0.0170(3) Uani 1 1 d . . . . .
C12 C 0.85074(17) 0.95813(14) 0.86727(11) 0.0192(3) Uani 1 1 d . . . . .
H12 H 0.924374 1.032757 0.881799 0.023 Uiso 1 1 calc R U . . .
C13 C 0.85747(17) 0.87609(14) 0.91189(11) 0.0191(3) Uani 1 1 d . . . . .
H13 H 0.936463 0.886062 0.961310 0.023 Uiso 1 1 calc R U . . .
C14 C 0.72974(16) 0.77983(13) 0.87105(11) 0.0159(3) Uani 1 1 d . . . . .
C15 C 0.68255(16) 0.66549(13) 0.88973(11) 0.0163(3) Uani 1 1 d . . . . .
C16 C 0.54526(17) 0.63779(13) 0.91327(11) 0.0161(3) Uani 1 1 d . . . . .
C17 C 0.52306(17) 0.65201(14) 0.99877(11) 0.0190(3) Uani 1 1 d . . . . .
H17 H 0.594507 0.681553 1.058632 0.023 Uiso 1 1 calc R U . . .
C18 C 0.37416(17) 0.61471(14) 0.98203(11) 0.0186(3) Uani 1 1 d . . . . .
H18 H 0.328874 0.615816 1.028828 0.022 Uiso 1 1 calc R U . . .
C19 C 0.30752(17) 0.57689(13) 0.88650(11) 0.0159(3) Uani 1 1 d . . . . .
C20 C 0.15128(17) 0.51830(14) 0.82718(11) 0.0167(3) Uani 1 1 d . . . . .
C21 C 0.06245(18) 0.87903(15) 0.76432(12) 0.0216(4) Uani 1 1 d . . . . .
H21A H 0.105936 0.881231 0.827790 0.032 Uiso 1 1 calc R U . . .
H21B H -0.039236 0.827545 0.741354 0.032 Uiso 1 1 calc R U . . .
H21C H 0.074625 0.957907 0.766516 0.032 Uiso 1 1 calc R U . . .
C22 C 0.76811(19) 1.08514(16) 0.75179(14) 0.0277(4) Uani 1 1 d . . . . .
H22A H 0.728931 1.119282 0.708980 0.042 Uiso 1 1 calc R U . . .
H22B H 0.854714 1.080772 0.741501 0.042 Uiso 1 1 calc R U . . .
H22C H 0.790965 1.133993 0.817299 0.042 Uiso 1 1 calc R U . . .
C23 C 0.62581(19) 0.88570(16) 0.62955(12) 0.0255(4) Uani 1 1 d . . . . .
H23A H 0.556778 0.806333 0.616439 0.038 Uiso 1 1 calc R U . . .
H23B H 0.713963 0.883320 0.620720 0.038 Uiso 1 1 calc R U . . .
H23C H 0.586414 0.919184 0.586235 0.038 Uiso 1 1 calc R U . . .
C24 C 0.80013(18) 0.67748(15) 0.97542(11) 0.0210(3) Uani 1 1 d . . . . .
H24A H 0.888859 0.692063 0.960730 0.032 Uiso 1 1 calc R U . . .
H24B H 0.771116 0.605216 0.989577 0.032 Uiso 1 1 calc R U . . .
H24C H 0.814987 0.742758 1.030313 0.032 Uiso 1 1 calc R U . . .
C25 C 0.06107(18) 0.53526(15) 0.89121(12) 0.0216(4) Uani 1 1 d . . . . .
H25A H 0.090470 0.618844 0.923325 0.032 Uiso 1 1 calc R U . . .
H25B H 0.075132 0.498256 0.938280 0.032 Uiso 1 1 calc R U . . .
H25C H -0.039695 0.499452 0.852700 0.032 Uiso 1 1 calc R U . . .
C26 C 0.10928(18) 0.38690(14) 0.78084(12) 0.0224(4) Uani 1 1 d . . . . .
H26A H 0.008669 0.348397 0.741776 0.034 Uiso 1 1 calc R U . . .
H26B H 0.124628 0.353092 0.830021 0.034 Uiso 1 1 calc R U . . .
H26C H 0.167812 0.375549 0.741233 0.034 Uiso 1 1 calc R U . . .
C27 C 0.06424(17) 0.83076(14) 0.59845(12) 0.0185(3) Uani 1 1 d . . . . .
C28 C -0.08356(18) 0.77069(16) 0.55616(13) 0.0245(4) Uani 1 1 d . . . . .
H28 H -0.137308 0.726938 0.586813 0.029 Uiso 1 1 calc R U . . .
C29 C -0.15312(18) 0.77352(16) 0.47090(13) 0.0248(4) Uani 1 1 d . . . . .
H29 H -0.253687 0.733816 0.443558 0.030 Uiso 1 1 calc R U . . .
C30 C -0.07268(17) 0.83560(14) 0.42633(11) 0.0189(3) Uani 1 1 d . . . . .
C31 C 0.07371(18) 0.89350(14) 0.46426(12) 0.0210(3) Uani 1 1 d . . . . .
H31 H 0.127140 0.934195 0.431822 0.025 Uiso 1 1 calc R U . . .
C32 C 0.14111(18) 0.89109(14) 0.55054(12) 0.0201(3) Uani 1 1 d . . . . .
H32 H 0.241668 0.931341 0.577562 0.024 Uiso 1 1 calc R U . . .
C33 C 0.67164(16) 0.56500(14) 0.80590(11) 0.0165(3) Uani 1 1 d . . . . .
C34 C 0.75602(17) 0.58951(14) 0.74898(11) 0.0193(3) Uani 1 1 d . . . . .
H34 H 0.813247 0.668505 0.759224 0.023 Uiso 1 1 calc R U . . .
C35 C 0.75817(17) 0.50144(14) 0.67804(11) 0.0200(3) Uani 1 1 d . . . . .
H35 H 0.815316 0.519009 0.639481 0.024 Uiso 1 1 calc R U . . .
C36 C 0.67455(17) 0.38708(14) 0.66504(11) 0.0193(3) Uani 1 1 d . . . . .
C37 C 0.59127(18) 0.35839(15) 0.72062(12) 0.0214(4) Uani 1 1 d . . . . .
H37 H 0.536692 0.279107 0.711185 0.026 Uiso 1 1 calc R U . . .
C38 C 0.58931(17) 0.44825(14) 0.79056(11) 0.0194(3) Uani 1 1 d . . . . .
H38 H 0.531218 0.430043 0.828444 0.023 Uiso 1 1 calc R U . . .
C39 C 0.46839(18) 0.88638(15) 0.95681(11) 0.0201(3) Uani 1 1 d . . . . .
C40 C 0.39769(19) 1.03136(14) 1.02108(11) 0.0203(3) Uani 1 1 d . . . . .
C41 C 0.4177(2) 0.54299(17) 0.58120(13) 0.0308(4) Uani 1 1 d . . . . .
H41A H 0.507211 0.588467 0.573771 0.046 Uiso 1 1 calc R U . . .
H41B H 0.339485 0.514978 0.522000 0.046 Uiso 1 1 calc R U . . .
H41C H 0.424334 0.476161 0.597107 0.046 Uiso 1 1 calc R U . . .
N1 N 0.14405(14) 0.68329(12) 0.77223(10) 0.0162(3) Uani 1 1 d . . . . .
N2 N 0.39213(14) 0.87902(12) 0.70751(10) 0.0177(3) Uani 1 1 d . . . . .
N3 N 0.64628(14) 0.80190(12) 0.80234(9) 0.0162(3) Uani 1 1 d . . . . .
N4 N 0.41326(14) 0.59238(12) 0.84522(9) 0.0161(3) Uani 1 1 d . . . . .
N5 N -0.14621(15) 0.83813(12) 0.33541(10) 0.0223(3) Uani 1 1 d . . . . .
N6 N 0.67543(16) 0.29254(13) 0.58908(10) 0.0239(3) Uani 1 1 d . . . . .
N7 N 0.36477(15) 0.91688(12) 0.97767(9) 0.0190(3) Uani 1 1 d . . . . .
O1 O -0.27643(13) 0.78528(12) 0.30298(10) 0.0335(3) Uani 1 1 d . . . . .
O2 O -0.07413(14) 0.89105(11) 0.29515(9) 0.0295(3) Uani 1 1 d . . . . .
O3 O 0.73068(14) 0.31913(12) 0.53095(9) 0.0333(3) Uani 1 1 d . . . . .
O4 O 0.61952(16) 0.19205(11) 0.58717(9) 0.0347(3) Uani 1 1 d . . . . .
O5 O 0.23608(13) 0.83791(10) 0.95692(8) 0.0239(3) Uani 1 1 d . . . . .
O6 O 0.39141(13) 0.61492(11) 0.65512(8) 0.0244(3) Uani 1 1 d . . . . .
H39 H 0.4429(19) 0.8067(16) 0.9291(13) 0.021(5) Uiso 1 1 d . . . . .
H4N H 0.398(2) 0.5788(17) 0.7849(15) 0.028(5) Uiso 1 1 d . . . . .
H40 H 0.323(2) 1.0492(16) 1.0325(13) 0.025(5) Uiso 1 1 d . . . . .
H2N H 0.374(2) 0.8106(19) 0.6677(15) 0.034(6) Uiso 1 1 d . . . . .
H1N H 0.173(2) 0.7347(19) 0.8314(16) 0.039(6) Uiso 1 1 d . . . . .
H3N H 0.558(2) 0.7512(19) 0.7635(16) 0.040(6) Uiso 1 1 d . . . . .
H6O H 0.300(3) 0.596(2) 0.6415(17) 0.055(7) Uiso 1 1 d . . . . .

loop_
_atom_site_aniso_label
_atom_site_aniso_U_11
_atom_site_aniso_U_22
_atom_site_aniso_U_33
_atom_site_aniso_U_23
_atom_site_aniso_U_13
_atom_site_aniso_U_12
C1 0.0142(7) 0.0164(8) 0.0173(7) 0.0051(6) 0.0062(6) 0.0064(6)
C2 0.0179(8) 0.0171(8) 0.0164(8) 0.0035(6) 0.0060(6) 0.0064(6)
C3 0.0166(8) 0.0224(8) 0.0148(7) 0.0060(6) 0.0047(6) 0.0075(7)
C4 0.0146(8) 0.0193(8) 0.0182(8) 0.0079(6) 0.0074(6) 0.0079(6)
C5 0.0182(8) 0.0189(8) 0.0207(8) 0.0080(7) 0.0088(7) 0.0089(7)
C6 0.0193(8) 0.0180(8) 0.0182(8) 0.0084(6) 0.0084(6) 0.0100(7)
C7 0.0241(9) 0.0201(8) 0.0196(8) 0.0070(7) 0.0090(7) 0.0120(7)
C8 0.0211(8) 0.0168(8) 0.0201(8) 0.0053(7) 0.0048(7) 0.0052(7)
C9 0.0182(8) 0.0190(8) 0.0165(7) 0.0082(6) 0.0058(6) 0.0070(6)
C10 0.0170(8) 0.0218(8) 0.0192(8) 0.0079(7) 0.0073(6) 0.0074(7)
C11 0.0166(8) 0.0174(8) 0.0161(7) 0.0044(6) 0.0073(6) 0.0059(6)
C12 0.0176(8) 0.0174(8) 0.0180(8) 0.0033(6) 0.0054(6) 0.0043(6)
C13 0.0165(8) 0.0206(8) 0.0157(8) 0.0030(6) 0.0024(6) 0.0065(7)
C14 0.0161(8) 0.0170(8) 0.0137(7) 0.0026(6) 0.0045(6) 0.0079(6)
C15 0.0168(8) 0.0166(8) 0.0147(7) 0.0043(6) 0.0044(6) 0.0075(6)
C16 0.0176(8) 0.0165(8) 0.0147(7) 0.0050(6) 0.0048(6) 0.0083(6)
C17 0.0210(8) 0.0198(8) 0.0146(7) 0.0052(6) 0.0040(6) 0.0083(7)
C18 0.0233(8) 0.0194(8) 0.0156(8) 0.0067(6) 0.0092(7) 0.0097(7)
C19 0.0183(8) 0.0144(8) 0.0161(7) 0.0055(6) 0.0070(6) 0.0073(6)
C20 0.0181(8) 0.0165(8) 0.0165(7) 0.0061(6) 0.0068(6) 0.0073(6)
C21 0.0247(9) 0.0209(9) 0.0265(9) 0.0103(7) 0.0142(7) 0.0129(7)
C22 0.0213(9) 0.0301(10) 0.0354(10) 0.0189(8) 0.0102(8) 0.0091(8)
C23 0.0258(9) 0.0374(11) 0.0195(8) 0.0122(8) 0.0114(7) 0.0162(8)
C24 0.0216(8) 0.0222(9) 0.0185(8) 0.0067(7) 0.0041(7) 0.0099(7)
C25 0.0198(8) 0.0274(9) 0.0215(8) 0.0113(7) 0.0098(7) 0.0104(7)
C26 0.0245(9) 0.0171(8) 0.0226(8) 0.0064(7) 0.0055(7) 0.0068(7)
C27 0.0195(8) 0.0177(8) 0.0241(8) 0.0096(7) 0.0101(7) 0.0111(7)
C28 0.0195(9) 0.0291(10) 0.0308(9) 0.0182(8) 0.0112(7) 0.0097(7)
C29 0.0168(8) 0.0275(9) 0.0329(10) 0.0153(8) 0.0077(7) 0.0091(7)
C30 0.0218(8) 0.0160(8) 0.0219(8) 0.0078(7) 0.0073(7) 0.0104(7)
C31 0.0229(9) 0.0202(8) 0.0221(8) 0.0086(7) 0.0110(7) 0.0083(7)
C32 0.0177(8) 0.0214(9) 0.0220(8) 0.0072(7) 0.0081(7) 0.0082(7)
C33 0.0152(8) 0.0195(8) 0.0150(7) 0.0048(6) 0.0027(6) 0.0096(6)
C34 0.0160(8) 0.0192(8) 0.0219(8) 0.0060(7) 0.0062(7) 0.0070(6)
C35 0.0185(8) 0.0234(9) 0.0194(8) 0.0060(7) 0.0074(7) 0.0106(7)
C36 0.0204(8) 0.0206(8) 0.0164(8) 0.0024(6) 0.0032(6) 0.0125(7)
C37 0.0215(9) 0.0176(8) 0.0223(8) 0.0036(7) 0.0051(7) 0.0084(7)
C38 0.0200(8) 0.0194(8) 0.0205(8) 0.0079(7) 0.0078(7) 0.0085(7)
C39 0.0292(9) 0.0161(8) 0.0177(8) 0.0045(6) 0.0108(7) 0.0116(7)
C40 0.0279(9) 0.0187(8) 0.0158(8) 0.0032(6) 0.0093(7) 0.0121(7)
C41 0.0335(10) 0.0336(11) 0.0230(9) 0.0032(8) 0.0099(8) 0.0158(9)
N1 0.0184(7) 0.0154(7) 0.0156(7) 0.0048(6) 0.0072(5) 0.0072(5)
N2 0.0179(7) 0.0155(7) 0.0194(7) 0.0039(6) 0.0077(6) 0.0072(6)
N3 0.0148(7) 0.0163(7) 0.0144(6) 0.0027(5) 0.0035(5) 0.0055(6)
N4 0.0179(7) 0.0197(7) 0.0113(6) 0.0046(5) 0.0056(5) 0.0087(6)
N5 0.0235(8) 0.0206(7) 0.0262(8) 0.0102(6) 0.0081(6) 0.0119(6)
N6 0.0251(8) 0.0252(8) 0.0203(7) 0.0034(6) 0.0043(6) 0.0144(6)
N7 0.0241(7) 0.0169(7) 0.0154(6) 0.0037(5) 0.0088(6) 0.0079(6)
O1 0.0211(7) 0.0380(8) 0.0382(8) 0.0184(6) 0.0027(6) 0.0092(6)
O2 0.0306(7) 0.0359(8) 0.0313(7) 0.0212(6) 0.0137(6) 0.0156(6)
O3 0.0350(8) 0.0351(8) 0.0285(7) 0.0026(6) 0.0176(6) 0.0145(6)
O4 0.0534(9) 0.0222(7) 0.0270(7) 0.0043(6) 0.0099(6) 0.0187(6)
O5 0.0254(6) 0.0197(6) 0.0210(6) 0.0024(5) 0.0101(5) 0.0046(5)
O6 0.0177(6) 0.0322(7) 0.0170(6) 0.0023(5) 0.0060(5) 0.0073(5)

loop_
_atom_type_symbol
_atom_type_description
_atom_type_scat_dispersion_real
_atom_type_scat_dispersion_imag
_atom_type_scat_source
C C 0.0033 0.0016 'International Tables Vol C Tables 4.2.6.8 and 6.1.1.4'
H H 0.0000 0.0000 'International Tables Vol C Tables 4.2.6.8 and 6.1.1.4'
N N 0.0061 0.0033 'International Tables Vol C Tables 4.2.6.8 and 6.1.1.4'
O O 0.0106 0.0060 'International Tables Vol C Tables 4.2.6.8 and 6.1.1.4'

loop_
_geom_angle_atom_site_label_1
_geom_angle_atom_site_label_2
_geom_angle_atom_site_label_3
_geom_angle
_geom_angle_site_symmetry_1
_geom_angle_site_symmetry_3
_geom_angle_publ_flag
N1 C1 C2 107.29(14) . . ?
N1 C1 C20 121.13(13) . . ?
C2 C1 C20 131.57(14) . . ?
C1 C2 C3 107.37(14) . . ?
C1 C2 H2 126.3 . . ?
C3 C2 H2 126.3 . . ?
C4 C3 C2 107.57(14) . . ?
C4 C3 H3 126.2 . . ?
C2 C3 H3 126.2 . . ?
N1 C4 C3 107.35(14) . . ?
N1 C4 C5 120.54(14) . . ?
C3 C4 C5 132.02(15) . . ?
C6 C5 C4 109.98(13) . . ?
C6 C5 C27 111.67(13) . . ?
C4 C5 C27 109.50(13) . . ?
C6 C5 C21 107.89(13) . . ?
C4 C5 C21 110.14(13) . . ?
C27 C5 C21 107.63(13) . . ?
C7 C6 N2 107.17(14) . . ?
C7 C6 C5 130.78(14) . . ?
N2 C6 C5 121.88(14) . . ?
C6 C7 C8 107.89(14) . . ?
C6 C7 H7 126.1 . . ?
C8 C7 H7 126.1 . . ?
C9 C8 C7 108.03(14) . . ?
C9 C8 H8 126.0 . . ?
C7 C8 H8 126.0 . . ?
C8 C9 N2 106.83(14) . . ?
C8 C9 C10 130.11(15) . . ?
N2 C9 C10 122.99(14) . . ?
C11 C10 C9 111.15(13) . . ?
C11 C10 C22 108.58(14) . . ?
C9 C10 C22 108.03(14) . . ?
C11 C10 C23 109.80(13) . . ?
C9 C10 C23 110.64(13) . . ?
C22 C10 C23 108.56(14) . . ?
C12 C11 N3 106.97(14) . . ?
C12 C11 C10 129.74(15) . . ?
N3 C11 C10 123.28(14) . . ?
C11 C12 C13 108.11(14) . . ?
C11 C12 H12 125.9 . . ?
C13 C12 H12 125.9 . . ?
C14 C13 C12 107.97(14) . . ?
C14 C13 H13 126.0 . . ?
C12 C13 H13 126.0 . . ?
C13 C14 N3 106.78(14) . . ?
C13 C14 C15 129.63(15) . . ?
N3 C14 C15 123.53(14) . . ?
C16 C15 C14 111.93(12) . . ?
C16 C15 C24 108.08(13) . . ?
C14 C15 C24 108.03(13) . . ?
C16 C15 C33 112.10(13) . . ?
C14 C15 C33 110.58(12) . . ?
C24 C15 C33 105.82(12) . . ?
C17 C16 N4 106.84(14) . . ?
C17 C16 C15 130.42(14) . . ?
N4 C16 C15 122.73(13) . . ?
C16 C17 C18 107.98(14) . . ?
C16 C17 H17 126.0 . . ?
C18 C17 H17 126.0 . . ?
C19 C18 C17 108.02(14) . . ?
C19 C18 H18 126.0 . . ?
C17 C18 H18 126.0 . . ?
C18 C19 N4 106.73(14) . . ?
C18 C19 C20 131.69(14) . . ?
N4 C19 C20 121.38(13) . . ?
C1 C20 C19 110.30(13) . . ?
C1 C20 C26 108.87(13) . . ?
C19 C20 C26 108.87(13) . . ?
C1 C20 C25 110.36(13) . . ?
C19 C20 C25 109.38(13) . . ?
C26 C20 C25 109.03(13) . . ?
C5 C21 H21A 109.5 . . ?
C5 C21 H21B 109.5 . . ?
H21A C21 H21B 109.5 . . ?
C5 C21 H21C 109.5 . . ?
H21A C21 H21C 109.5 . . ?
H21B C21 H21C 109.5 . . ?
C10 C22 H22A 109.5 . . ?
C10 C22 H22B 109.5 . . ?
H22A C22 H22B 109.5 . . ?
C10 C22 H22C 109.5 . . ?
H22A C22 H22C 109.5 . . ?
H22B C22 H22C 109.5 . . ?
C10 C23 H23A 109.5 . . ?
C10 C23 H23B 109.5 . . ?
H23A C23 H23B 109.5 . . ?
C10 C23 H23C 109.5 . . ?
H23A C23 H23C 109.5 . . ?
H23B C23 H23C 109.5 . . ?
C15 C24 H24A 109.5 . . ?
C15 C24 H24B 109.5 . . ?
H24A C24 H24B 109.5 . . ?
C15 C24 H24C 109.5 . . ?
H24A C24 H24C 109.5 . . ?
H24B C24 H24C 109.5 . . ?
C20 C25 H25A 109.5 . . ?
C20 C25 H25B 109.5 . . ?
H25A C25 H25B 109.5 . . ?
C20 C25 H25C 109.5 . . ?
H25A C25 H25C 109.5 . . ?
H25B C25 H25C 109.5 . . ?
C20 C26 H26A 109.5 . . ?
C20 C26 H26B 109.5 . . ?
H26A C26 H26B 109.5 . . ?
C20 C26 H26C 109.5 . . ?
H26A C26 H26C 109.5 . . ?
H26B C26 H26C 109.5 . . ?
C32 C27 C28 118.07(15) . . ?
C32 C27 C5 122.37(15) . . ?
C28 C27 C5 119.52(14) . . ?
C29 C28 C27 121.57(16) . . ?
C29 C28 H28 119.2 . . ?
C27 C28 H28 119.2 . . ?
C28 C29 C30 118.36(16) . . ?
C28 C29 H29 120.8 . . ?
C30 C29 H29 120.8 . . ?
C31 C30 C29 121.98(16) . . ?
C31 C30 N5 119.53(14) . . ?
C29 C30 N5 118.48(15) . . ?
C30 C31 C32 118.71(15) . . ?
C30 C31 H31 120.6 . . ?
C32 C31 H31 120.6 . . ?
C31 C32 C27 121.27(15) . . ?
C31 C32 H32 119.4 . . ?
C27 C32 H32 119.4 . . ?
C38 C33 C34 118.42(14) . . ?
C38 C33 C15 121.53(14) . . ?
C34 C33 C15 119.76(14) . . ?
C35 C34 C33 121.64(15) . . ?
C35 C34 H34 119.2 . . ?
C33 C34 H34 119.2 . . ?
C36 C35 C34 118.00(15) . . ?
C36 C35 H35 121.0 . . ?
C34 C35 H35 121.0 . . ?
C35 C36 C37 122.49(15) . . ?
C35 C36 N6 118.38(15) . . ?
C37 C36 N6 119.13(15) . . ?
C36 C37 C38 118.49(15) . . ?
C36 C37 H37 120.8 . . ?
C38 C37 H37 120.8 . . ?
C37 C38 C33 120.93(15) . . ?
C37 C38 H38 119.5 . . ?
C33 C38 H38 119.5 . . ?
N7 C39 C40 120.86(16) . 2_677 ?
N7 C39 H39 116.2(11) . . ?
C40 C39 H39 122.9(11) 2_677 . ?
N7 C40 C39 120.62(15) . 2_677 ?
N7 C40 H40 116.0(12) . . ?
C39 C40 H40 123.3(12) 2_677 . ?
O6 C41 H41A 109.5 . . ?
O6 C41 H41B 109.5 . . ?
H41A C41 H41B 109.5 . . ?
O6 C41 H41C 109.5 . . ?
H41A C41 H41C 109.5 . . ?
H41B C41 H41C 109.5 . . ?
C1 N1 C4 110.41(13) . . ?
C1 N1 H1N 124.9(14) . . ?
C4 N1 H1N 124.7(14) . . ?
C9 N2 C6 110.08(14) . . ?
C9 N2 H2N 124.5(13) . . ?
C6 N2 H2N 125.2(14) . . ?
C14 N3 C11 110.16(13) . . ?
C14 N3 H3N 124.8(14) . . ?
C11 N3 H3N 125.0(14) . . ?
C16 N4 C19 110.41(13) . . ?
C16 N4 H4N 125.5(13) . . ?
C19 N4 H4N 123.9(13) . . ?
O2 N5 O1 123.58(15) . . ?
O2 N5 C30 118.22(14) . . ?
O1 N5 C30 118.19(14) . . ?
O4 N6 O3 123.91(14) . . ?
O4 N6 C36 118.01(14) . . ?
O3 N6 C36 118.07(14) . . ?
O5 N7 C40 120.49(13) . . ?
O5 N7 C39 121.00(14) . . ?
C40 N7 C39 118.52(15) . . ?
C41 O6 H6O 109.8(16) . . ?

loop_
_geom_bond_atom_site_label_1
_geom_bond_atom_site_label_2
_geom_bond_distance
_geom_bond_site_symmetry_2
_geom_bond_publ_flag
C1 N1 1.373(2) . ?
C1 C2 1.380(2) . ?
C1 C20 1.512(2) . ?
C2 C3 1.428(2) . ?
C2 H2 0.9500 . ?
C3 C4 1.376(2) . ?
C3 H3 0.9500 . ?
C4 N1 1.374(2) . ?
C4 C5 1.520(2) . ?
C5 C6 1.513(2) . ?
C5 C27 1.538(2) . ?
C5 C21 1.550(2) . ?
C6 C7 1.366(2) . ?
C6 N2 1.3827(19) . ?
C7 C8 1.419(2) . ?
C7 H7 0.9500 . ?
C8 C9 1.373(2) . ?
C8 H8 0.9500 . ?
C9 N2 1.380(2) . ?
C9 C10 1.515(2) . ?
C10 C11 1.515(2) . ?
C10 C22 1.539(2) . ?
C10 C23 1.543(2) . ?
C11 C12 1.367(2) . ?
C11 N3 1.383(2) . ?
C12 C13 1.420(2) . ?
C12 H12 0.9500 . ?
C13 C14 1.373(2) . ?
C13 H13 0.9500 . ?
C14 N3 1.383(2) . ?
C14 C15 1.521(2) . ?
C15 C16 1.519(2) . ?
C15 C24 1.545(2) . ?
C15 C33 1.547(2) . ?
C16 C17 1.372(2) . ?
C16 N4 1.381(2) . ?
C17 C18 1.423(2) . ?
C17 H17 0.9500 . ?
C18 C19 1.371(2) . ?
C18 H18 0.9500 . ?
C19 N4 1.3846(19) . ?
C19 C20 1.517(2) . ?
C20 C26 1.539(2) . ?
C20 C25 1.543(2) . ?
C21 H21A 0.9800 . ?
C21 H21B 0.9800 . ?
C21 H21C 0.9800 . ?
C22 H22A 0.9800 . ?
C22 H22B 0.9800 . ?
C22 H22C 0.9800 . ?
C23 H23A 0.9800 . ?
C23 H23B 0.9800 . ?
C23 H23C 0.9800 . ?
C24 H24A 0.9800 . ?
C24 H24B 0.9800 . ?
C24 H24C 0.9800 . ?
C25 H25A 0.9800 . ?
C25 H25B 0.9800 . ?
C25 H25C 0.9800 . ?
C26 H26A 0.9800 . ?
C26 H26B 0.9800 . ?
C26 H26C 0.9800 . ?
C27 C32 1.393(2) . ?
C27 C28 1.400(2) . ?
C28 C29 1.382(2) . ?
C28 H28 0.9500 . ?
C29 C30 1.384(2) . ?
C29 H29 0.9500 . ?
C30 C31 1.381(2) . ?
C30 N5 1.468(2) . ?
C31 C32 1.385(2) . ?
C31 H31 0.9500 . ?
C32 H32 0.9500 . ?
C33 C38 1.398(2) . ?
C33 C34 1.399(2) . ?
C34 C35 1.386(2) . ?
C34 H34 0.9500 . ?
C35 C36 1.384(2) . ?
C35 H35 0.9500 . ?
C36 C37 1.385(2) . ?
C36 N6 1.479(2) . ?
C37 C38 1.391(2) . ?
C37 H37 0.9500 . ?
C38 H38 0.9500 . ?
C39 N7 1.358(2) . ?
C39 C40 1.360(2) 2_677 ?
C39 H39 0.933(19) . ?
C40 N7 1.356(2) . ?
C40 H40 0.937(19) . ?
C41 O6 1.428(2) . ?
C41 H41A 0.9800 . ?
C41 H41B 0.9800 . ?
C41 H41C 0.9800 . ?
N1 H1N 0.90(2) . ?
N2 H2N 0.88(2) . ?
N3 H3N 0.90(2) . ?
N4 H4N 0.87(2) . ?
N5 O2 1.2266(18) . ?
N5 O1 1.2290(18) . ?
N6 O4 1.2276(19) . ?
N6 O3 1.2304(19) . ?
N7 O5 1.3079(17) . ?
O6 H6O 0.88(3) . ?

loop_
_geom_hbond_atom_site_label_D
_geom_hbond_atom_site_label_H
_geom_hbond_atom_site_label_A
_geom_hbond_distance_DH
_geom_hbond_distance_HA
_geom_hbond_distance_DA
_geom_hbond_angle_DHA
_geom_hbond_site_symmetry_A
C37 H37 O1 0.95 2.53 3.103(2) 118.8 2_566
C39 H39 N4 0.933(19) 2.642(19) 3.564(2) 170.1(15) .
N4 H4N O6 0.87(2) 2.17(2) 2.9966(18) 158.7(17) .
C40 H40 N3 0.937(19) 2.672(19) 3.266(2) 121.9(14) 2_677
N2 H2N O6 0.88(2) 2.58(2) 3.3222(19) 143.6(17) .
N1 H1N N7 0.90(2) 2.64(2) 3.4625(19) 152.0(18) .
N1 H1N O5 0.90(2) 1.89(2) 2.7896(18) 177(2) .
N3 H3N O6 0.90(2) 2.05(2) 2.9213(19) 162(2) .

loop_
_geom_torsion_atom_site_label_1
_geom_torsion_atom_site_label_2
_geom_torsion_atom_site_label_3
_geom_torsion_atom_site_label_4
_geom_torsion
_geom_torsion_site_symmetry_1
_geom_torsion_site_symmetry_2
_geom_torsion_site_symmetry_3
_geom_torsion_site_symmetry_4
_geom_torsion_publ_flag
N1 C1 C2 C3 0.12(17) . . . . ?
C20 C1 C2 C3 -178.97(15) . . . . ?
C1 C2 C3 C4 -0.24(18) . . . . ?
C2 C3 C4 N1 0.26(17) . . . . ?
C2 C3 C4 C5 176.82(16) . . . . ?
N1 C4 C5 C6 69.79(18) . . . . ?
C3 C4 C5 C6 -106.40(19) . . . . ?
N1 C4 C5 C27 -167.15(13) . . . . ?
C3 C4 C5 C27 16.7(2) . . . . ?
N1 C4 C5 C21 -48.99(19) . . . . ?
C3 C4 C5 C21 134.82(18) . . . . ?
C4 C5 C6 C7 -143.72(17) . . . . ?
C27 C5 C6 C7 94.5(2) . . . . ?
C21 C5 C6 C7 -23.6(2) . . . . ?
C4 C5 C6 N2 41.6(2) . . . . ?
C27 C5 C6 N2 -80.13(18) . . . . ?
C21 C5 C6 N2 161.79(14) . . . . ?
N2 C6 C7 C8 0.51(18) . . . . ?
C5 C6 C7 C8 -174.73(16) . . . . ?
C6 C7 C8 C9 -0.04(19) . . . . ?
C7 C8 C9 N2 -0.45(18) . . . . ?
C7 C8 C9 C10 -177.51(16) . . . . ?
C8 C9 C10 C11 94.2(2) . . . . ?
N2 C9 C10 C11 -82.48(18) . . . . ?
C8 C9 C10 C22 -24.9(2) . . . . ?
N2 C9 C10 C22 158.49(15) . . . . ?
C8 C9 C10 C23 -143.56(17) . . . . ?
N2 C9 C10 C23 39.8(2) . . . . ?
C9 C10 C11 C12 -120.08(18) . . . . ?
C22 C10 C11 C12 -1.4(2) . . . . ?
C23 C10 C11 C12 117.17(18) . . . . ?
C9 C10 C11 N3 59.70(19) . . . . ?
C22 C10 C11 N3 178.39(14) . . . . ?
C23 C10 C11 N3 -63.06(19) . . . . ?
N3 C11 C12 C13 0.12(17) . . . . ?
C10 C11 C12 C13 179.92(15) . . . . ?
C11 C12 C13 C14 -0.26(18) . . . . ?
C12 C13 C14 N3 0.29(17) . . . . ?
C12 C13 C14 C15 177.51(15) . . . . ?
C13 C14 C15 C16 125.70(17) . . . . ?
N3 C14 C15 C16 -57.49(19) . . . . ?
C13 C14 C15 C24 6.8(2) . . . . ?
N3 C14 C15 C24 -176.36(13) . . . . ?
C13 C14 C15 C33 -108.54(18) . . . . ?
N3 C14 C15 C33 68.27(18) . . . . ?
C14 C15 C16 C17 -100.36(19) . . . . ?
C24 C15 C16 C17 18.5(2) . . . . ?
C33 C15 C16 C17 134.72(17) . . . . ?
C14 C15 C16 N4 78.37(18) . . . . ?
C24 C15 C16 N4 -162.79(14) . . . . ?
C33 C15 C16 N4 -46.54(19) . . . . ?
N4 C16 C17 C18 -0.21(18) . . . . ?
C15 C16 C17 C18 178.67(15) . . . . ?
C16 C17 C18 C19 0.76(19) . . . . ?
C17 C18 C19 N4 -0.99(18) . . . . ?
C17 C18 C19 C20 173.82(16) . . . . ?
N1 C1 C20 C19 -65.12(18) . . . . ?
C2 C1 C20 C19 113.87(19) . . . . ?
N1 C1 C20 C26 175.49(14) . . . . ?
C2 C1 C20 C26 -5.5(2) . . . . ?
N1 C1 C20 C25 55.86(19) . . . . ?
C2 C1 C20 C25 -125.15(18) . . . . ?
C18 C19 C20 C1 138.52(17) . . . . ?
N4 C19 C20 C1 -47.30(19) . . . . ?
C18 C19 C20 C26 -102.09(19) . . . . ?
N4 C19 C20 C26 72.09(18) . . . . ?
C18 C19 C20 C25 17.0(2) . . . . ?
N4 C19 C20 C25 -168.86(14) . . . . ?
C6 C5 C27 C32 4.2(2) . . . . ?
C4 C5 C27 C32 -117.82(16) . . . . ?
C21 C5 C27 C32 122.46(16) . . . . ?
C6 C5 C27 C28 -173.31(14) . . . . ?
C4 C5 C27 C28 64.64(18) . . . . ?
C21 C5 C27 C28 -55.07(19) . . . . ?
C32 C27 C28 C29 -2.1(3) . . . . ?
C5 C27 C28 C29 175.55(16) . . . . ?
C27 C28 C29 C30 1.4(3) . . . . ?
C28 C29 C30 C31 0.4(3) . . . . ?
C28 C29 C30 N5 179.61(15) . . . . ?
C29 C30 C31 C32 -1.4(2) . . . . ?
N5 C30 C31 C32 179.38(14) . . . . ?
C30 C31 C32 C27 0.7(2) . . . . ?
C28 C27 C32 C31 1.0(2) . . . . ?
C5 C27 C32 C31 -176.54(14) . . . . ?
C16 C15 C33 C38 -33.4(2) . . . . ?
C14 C15 C33 C38 -159.10(14) . . . . ?
C24 C15 C33 C38 84.16(17) . . . . ?
C16 C15 C33 C34 152.77(14) . . . . ?
C14 C15 C33 C34 27.1(2) . . . . ?
C24 C15 C33 C34 -89.63(17) . . . . ?
C38 C33 C34 C35 0.7(2) . . . . ?
C15 C33 C34 C35 174.70(14) . . . . ?
C33 C34 C35 C36 -0.4(2) . . . . ?
C34 C35 C36 C37 -0.7(2) . . . . ?
C34 C35 C36 N6 179.60(14) . . . . ?
C35 C36 C37 C38 1.6(2) . . . . ?
N6 C36 C37 C38 -178.75(14) . . . . ?
C36 C37 C38 C33 -1.3(2) . . . . ?
C34 C33 C38 C37 0.2(2) . . . . ?
C15 C33 C38 C37 -173.70(15) . . . . ?
C2 C1 N1 C4 0.04(17) . . . . ?
C20 C1 N1 C4 179.25(13) . . . . ?
C3 C4 N1 C1 -0.19(17) . . . . ?
C5 C4 N1 C1 -177.23(13) . . . . ?
C8 C9 N2 C6 0.78(18) . . . . ?
C10 C9 N2 C6 178.10(14) . . . . ?
C7 C6 N2 C9 -0.80(18) . . . . ?
C5 C6 N2 C9 174.95(14) . . . . ?
C13 C14 N3 C11 -0.22(17) . . . . ?
C15 C14 N3 C11 -177.65(13) . . . . ?
C12 C11 N3 C14 0.06(17) . . . . ?
C10 C11 N3 C14 -179.76(13) . . . . ?
C17 C16 N4 C19 -0.41(18) . . . . ?
C15 C16 N4 C19 -179.41(14) . . . . ?
C18 C19 N4 C16 0.89(18) . . . . ?
C20 C19 N4 C16 -174.58(14) . . . . ?
C31 C30 N5 O2 0.9(2) . . . . ?
C29 C30 N5 O2 -178.36(15) . . . . ?
C31 C30 N5 O1 179.56(15) . . . . ?
C29 C30 N5 O1 0.3(2) . . . . ?
C35 C36 N6 O4 168.79(15) . . . . ?
C37 C36 N6 O4 -10.9(2) . . . . ?
C35 C36 N6 O3 -12.0(2) . . . . ?
C37 C36 N6 O3 168.28(15) . . . . ?
C39 C40 N7 O5 179.66(15) 2_677 . . . ?
C39 C40 N7 C39 0.0(3) 2_677 . . . ?
C40 C39 N7 O5 -179.66(15) 2_677 . . . ?
C40 C39 N7 C40 0.0(3) 2_677 . . . ?
